data_2004464
loop_
_publ_author_name
'Lam, Y.-L.'
'Koh, L.-L.'
'Huang, H.-H.'

_publ_section_title
;
 1,1'-Diphenyl-1,1'-bicyclopropyl and 1,1'-Diphenyl-1,1'-bicyclobutyl
;
_journal_issue 2
_journal_name_full 'Acta Crystallographica Section C'
_journal_page_first 397
_journal_page_last 400
_journal_paper_doi 10.1107/S0108270195011929
_journal_volume 52
_journal_year 1996
_chemical_formula_sum 'C20 H22'
_chemical_formula_weight 262.4
_space_group_IT_number 61
_symmetry_cell_setting orthorhombic
_symmetry_space_group_name_Hall '-P 2ac 2ab'
_symmetry_space_group_name_H-M 'P b c a'
_atom_type_scat_source IntTabIV
_cell_angle_alpha 90
_cell_angle_beta 90
_cell_angle_gamma 90
_cell_formula_units_Z 4
_cell_length_a 11.20(1)
_cell_length_b 7.627(7)
_cell_length_c 17.56(1)
_cell_measurement_reflns_used 20
_cell_measurement_temperature 298
_cell_measurement_theta_max 19.2
_cell_measurement_theta_min 5.0
_cell_volume 1500(2)
_diffrn_measurement_device 'Siemens R3m/V'
_diffrn_measurement_method '\w scans'
_diffrn_radiation_type MoK\a
_diffrn_radiation_wavelength 0.71073
_diffrn_reflns_limit_h_max 12
_diffrn_reflns_limit_h_min 0
_diffrn_reflns_limit_k_max 8
_diffrn_reflns_limit_k_min 0
_diffrn_reflns_limit_l_max 19
_diffrn_reflns_limit_l_min 0
_diffrn_reflns_number 1182
_diffrn_reflns_theta_max 24
_diffrn_standards_decay_% +-1.5
_diffrn_standards_interval_count 97
_diffrn_standards_number 3
_exptl_absorpt_coefficient_mu 0.065
_exptl_absorpt_correction_type none
_exptl_crystal_colour colourless
_exptl_crystal_density_diffrn 1.162
_exptl_crystal_density_method none
_exptl_crystal_description prism
_exptl_crystal_size_max 0.50
_exptl_crystal_size_mid 0.50
_exptl_crystal_size_min 0.40
_refine_diff_density_max 0.11
_refine_diff_density_min -0.10
_refine_ls_extinction_coef '\c = 0.0021(3)'
_refine_ls_extinction_method 'F^*^ = F[1 + 0.002\cF^2^/sin(2\q)]^-1/4^'
_refine_ls_goodness_of_fit_obs 1.37
_refine_ls_hydrogen_treatment noref
_refine_ls_number_parameters 92
_refine_ls_number_reflns 818
_refine_ls_R_factor_obs 0.0354
_refine_ls_shift/esd_max 0.002
_refine_ls_structure_factor_coef F
_refine_ls_weighting_details 'w = 1/[\s^2^(F)+0.0004F^2^]'
_refine_ls_weighting_scheme calc
_refine_ls_wR_factor_obs 0.0437
_reflns_number_observed 818
_reflns_number_total 1182
_reflns_observed_criterion F>4\s(F)
_cod_data_source_file as1191.cif
_cod_data_source_block 2
_cod_depositor_comments
;
The following automatic conversions were performed:

'_refine_ls_weighting_scheme' value ' 1/[\s^2^(F)+0.0004F^2^]' was
changed to 'calc'. New tag '_refine_ls_weighting_details' was
created. The value of the new tag was set to 'w =
1/[\s^2^(F)+0.0004F^2^]'.

Automatic conversion script
Id: cif_fix_values 3143 2015-03-26 13:38:13Z robertas 
;
_cod_database_code 2004464

loop_
_symmetry_equiv_pos_as_xyz
x,y,z
1/2+x,y,1/2-z
x,1/2-y,1/2+z
1/2-x,1/2+y,z
-x,-y,-z
1/2-x,-y,1/2+z
-x,1/2+y,1/2-z
1/2+x,1/2-y,-z

loop_
_atom_site_label
_atom_site_fract_x
_atom_site_fract_y
_atom_site_fract_z
_atom_site_U_iso_or_equiv
C(1) .5116(1) .0397(2) .4595(1) .041(1)
C(2) .4624(2) .2303(2) .4500(1) .055(1)
C(3) .5878(2) .3030(2) .4607(1) .071(1)
C(4) .6393(2) .1188(2) .4511(1) .056(1)
C(11) .4760(2) -.0846(2) .3961(1) .047(1)
C(12) .3612(2) -.0815(2) .3650(1) .057(1)
C(13) .3282(2) -.1960(3) .3074(1) .079(1)
C(14) .4091(3) -.3151(3) .2795(1) .095(1)
C(15) .5230(3) -.3191(3) .3081(1) .086(1)
C(16) .5571(2) -.2043(2) .3659(1) .063(1)
H(12A) .3048 .0025 .3841 .070
H(13A) .2485 -.1927 .2872 .095
H(14A) .3859 -.3942 .2396 .110
H(15A) .5793 -.4025 .2885 .100
H(16A) .6374 -.2058 .3850 .075
H(2A) .4013 .2682 .4854 .065
H(2B) .4320 .2487 .4000 .065
H(3A) .6159 .3864 .4238 .080
H(3B) .6022 .3480 .5117 .080
H(4A) .6991 .0826 .4884 .065
H(4B) .6735 .0995 .4010 .065

loop_
_geom_angle_atom_site_label_1
_geom_angle_atom_site_label_2
_geom_angle_atom_site_label_3
_geom_angle_site_symmetry_3
_geom_angle
_geom_angle_publ_flag
C(2) C(1) C(4) . 87.30(10) yes
C(4) C(1) C(11) . 114.50(10) yes
C(4) C(1) C(1) 5_656 112.8(2) yes
C(1) C(2) C(3) . 90.00(10) yes
C(1) C(4) C(3) . 90.00(10) yes
C(1) C(11) C(16) . 121.3(2) yes
C(11) C(12) C(13) . 121.3(2) no
C(13) C(14) C(15) . 119.9(2) no
C(11) C(16) C(15) . 120.7(2) no
C(2) C(1) C(11) . 114.30(10) yes
C(2) C(1) C(1) 5_656 113.4(2) yes
C(11) C(1) C(1) 5_656 112.4(2) yes
C(2) C(3) C(4) . 90.00(10) yes
C(1) C(11) C(12) . 121.3(2) yes
C(12) C(11) C(16) . 117.5(2) no
C(12) C(13) C(14) . 120.1(2) no
C(14) C(15) C(16) . 120.5(2) no

loop_
_geom_bond_atom_site_label_1
_geom_bond_atom_site_label_2
_geom_bond_site_symmetry_2
_geom_bond_distance
_geom_bond_publ_flag
C(1) C(2) . 1.564(3) yes
C(1) C(11) . 1.514(3) yes
C(2) C(3) . 1.522(3) yes
C(11) C(12) . 1.398(3) no
C(12) C(13) . 1.387(3) no
C(14) C(15) . 1.371(4) no
C(1) C(4) . 1.559(3) yes
C(1) C(1) 5_656 1.569(3) yes
C(3) C(4) . 1.528(3) yes
C(11) C(16) . 1.393(3) no
C(13) C(14) . 1.373(4) no
C(15) C(16) . 1.393(3) no

loop_
_geom_torsion_atom_site_label_1
_geom_torsion_atom_site_label_2
_geom_torsion_atom_site_label_3
_geom_torsion_atom_site_label_4
_geom_torsion_site_symmetry_1
_geom_torsion_site_symmetry_3
_geom_torsion_site_symmetry_4
_geom_torsion
_geom_torsion_publ_flag
C(2) C(1) C(1) C(4) . 5_656 5_656 82.7(2) yes
C(4) C(1) C(1) C(11) . 5_656 5_656 48.7(2) yes
C(11) C(1) C(1) C(2) . 5_656 5_656 48.5(2) yes
C(1) C(1) C(11) C(12) 5_656 . . 90.8(2) yes
C(1) C(1) C(2) C(3) 5_656 . . 101.4(2) yes
C(1) C(1) C(4) C(3) 5_656 . . -102.0(2) yes
